data_4035891
loop_
_publ_author_name
'Mallick, Sudesh'
'Maddala, Sudhakar'
'Kollimalayan, Kalidass'
'Venkatakrishnan, Parthasarathy'

_publ_section_title
;
 Oxidative Coupling of Carbazoles: A Substituent-Governed Regioselectivity
 Profile.
;
_journal_issue 1
_journal_name_full 'The Journal of organic chemistry'
_journal_page_first 73
_journal_page_last 93
_journal_paper_doi 10.1021/acs.joc.8b02322
_journal_volume 84
_journal_year 2019
_chemical_formula_sum 'C28 H24 N2'
_chemical_formula_weight 388.49
_space_group_crystal_system tetragonal
_space_group_IT_number 88
_space_group_name_Hall '-I 4ad'
_space_group_name_H-M_alt 'I 41/a :2'
_atom_sites_solution_hydrogens geom
_audit_creation_method SHELXL-2014/7
_cell_angle_alpha 90
_cell_angle_beta 90
_cell_angle_gamma 90
_cell_formula_units_Z 16
_cell_length_a 22.6011(14)
_cell_length_b 22.6011(14)
_cell_length_c 16.3728(12)
_cell_measurement_reflns_used 9908
_cell_measurement_temperature 296(2)
_cell_measurement_theta_max 26.41
_cell_measurement_theta_min 2.37
_cell_volume 8363.4(10)
_computing_cell_refinement 'Bruker SAINT'
_computing_data_collection 'Bruker APEX2'
_computing_data_reduction 'Bruker SAINT'
_computing_molecular_graphics 'Bruker SHELXTL'
_computing_publication_material 'Bruker SHELXTL'
_computing_structure_refinement 'SHELXL-2014/7 (Sheldrick, 2014)'
_computing_structure_solution 'SHELXS-97 (Sheldrick 2008)'
_diffrn_ambient_temperature 296(2)
_diffrn_measured_fraction_theta_full 1.000
_diffrn_measured_fraction_theta_max 1.000
_diffrn_measurement_device_type 'Bruker APEX-II CCD'
_diffrn_measurement_method '\f and \w scans'
_diffrn_radiation_type MoK\a
_diffrn_radiation_wavelength 0.71073
_diffrn_reflns_av_unetI/netI 0.0825
_diffrn_reflns_Laue_measured_fraction_full 1.000
_diffrn_reflns_Laue_measured_fraction_max 1.000
_diffrn_reflns_limit_h_max 26
_diffrn_reflns_limit_h_min -26
_diffrn_reflns_limit_k_max 26
_diffrn_reflns_limit_k_min -26
_diffrn_reflns_limit_l_max 19
_diffrn_reflns_limit_l_min -19
_diffrn_reflns_number 32592
_diffrn_reflns_point_group_measured_fraction_full 1.000
_diffrn_reflns_point_group_measured_fraction_max 1.000
_diffrn_reflns_theta_full 24.999
_diffrn_reflns_theta_max 24.999
_diffrn_reflns_theta_min 1.536
_exptl_absorpt_coefficient_mu 0.072
_exptl_absorpt_correction_T_max 0.993
_exptl_absorpt_correction_T_min 0.975
_exptl_absorpt_correction_type multi-scan
_exptl_absorpt_process_details 'SADABS V2014/5(Bruker AXS.Inc)'
_exptl_crystal_colour violet
_exptl_crystal_density_diffrn 1.234
_exptl_crystal_description Hexagonal
_exptl_crystal_F_000 3296
_exptl_crystal_size_max 0.350
_exptl_crystal_size_mid 0.320
_exptl_crystal_size_min 0.100
_refine_diff_density_max 0.151
_refine_diff_density_min -0.114
_refine_diff_density_rms 0.033
_refine_ls_extinction_coef 0.0018(2)
_refine_ls_extinction_expression Fc^*^=kFc[1+0.001xFc^2^\l^3^/sin(2\q)]^-1/4^
_refine_ls_extinction_method 'SHELXL-2014/7 (Sheldrick 2014'
_refine_ls_goodness_of_fit_ref 1.030
_refine_ls_hydrogen_treatment constr
_refine_ls_matrix_type full
_refine_ls_number_parameters 275
_refine_ls_number_reflns 32592
_refine_ls_number_restraints 0
_refine_ls_restrained_S_all 1.030
_refine_ls_R_factor_all 0.0645
_refine_ls_R_factor_gt 0.0489
_refine_ls_shift/su_max 0.000
_refine_ls_shift/su_mean 0.000
_refine_ls_structure_factor_coef Fsqd
_refine_ls_weighting_details 'w=1/[\s^2^(Fo^2^)+(0.0486P)^2^+0.9506P] where P=(Fo^2^+2Fc^2^)/3'
_refine_ls_weighting_scheme calc
_refine_ls_wR_factor_gt 0.1240
_refine_ls_wR_factor_ref 0.1357
_reflns_Friedel_coverage 0.000
_reflns_number_gt 26238
_reflns_number_total 32592
_reflns_threshold_expression 'I > 2\s(I)'
_cod_data_source_file jo8b02322_si_002.cif
_cod_data_source_block 007
_cod_original_cell_volume 8363.4(12)
_cod_original_sg_symbol_H-M 'I 41/a'
_cod_database_code 4035891
_shelx_shelxl_version_number 2014/7
_shelx_space_group_comment
; 
The symmetry employed for this shelxl refinement is uniquely defined 
by the following loop, which should always be used as a source of 
symmetry information in preference to the above space-group names. 
They are only intended as comments. 
;
_shelx_estimated_absorpt_t_min 0.975
_shelx_estimated_absorpt_t_max 0.993

loop_
_space_group_symop_operation_xyz
'x, y, z'
'-x+1/2, -y, z+1/2'
'-y+3/4, x+1/4, z+1/4'
'y+3/4, -x+3/4, z+3/4'
'x+1/2, y+1/2, z+1/2'
'-x+1, -y+1/2, z+1'
'-y+5/4, x+3/4, z+3/4'
'y+5/4, -x+5/4, z+5/4'
'-x, -y, -z'
'x-1/2, y, -z-1/2'
'y-3/4, -x-1/4, -z-1/4'
'-y-3/4, x-3/4, -z-3/4'
'-x+1/2, -y+1/2, -z+1/2'
'x, y+1/2, -z'
'y-1/4, -x+1/4, -z+1/4'
'-y-1/4, x-1/4, -z-1/4'

loop_
_atom_site_label
_atom_site_type_symbol
_atom_site_fract_x
_atom_site_fract_y
_atom_site_fract_z
_atom_site_U_iso_or_equiv
_atom_site_adp_type
_atom_site_occupancy
_atom_site_site_symmetry_order
_atom_site_calc_flag
_atom_site_refinement_flags_posn
_atom_site_refinement_flags_adp
C1 C 0.83691(14) 0.70189(14) 0.13782(19) 0.0518(8) Uani 1 1 d . .
H1 H 0.8403 0.6654 0.1119 0.062 Uiso 1 1 calc R U
C2 C 0.83305(14) 0.70305(14) 0.22157(19) 0.0535(8) Uani 1 1 d . .
H2 H 0.8338 0.6683 0.2521 0.064 Uiso 1 1 calc R U
C3 C 0.82800(13) 0.75797(13) 0.25895(16) 0.0454(7) Uani 1 1 d . .
C4 C 0.81856(12) 0.83183(13) 0.34934(17) 0.0459(7) Uani 1 1 d . .
C5 C 0.81391(14) 0.86586(15) 0.41979(19) 0.0524(8) Uani 1 1 d . .
H5 H 0.8137 0.8483 0.4712 0.063 Uiso 1 1 calc R U
C6 C 0.80959(14) 0.92593(16) 0.4112(2) 0.0581(9) Uani 1 1 d . .
H6 H 0.8060 0.9494 0.4576 0.070 Uiso 1 1 calc R U
C7 C 0.81041(15) 0.95282(15) 0.3346(2) 0.0603(9) Uani 1 1 d . .
H7 H 0.8076 0.9938 0.3306 0.072 Uiso 1 1 calc R U
C8 C 0.81538(13) 0.91917(13) 0.26481(19) 0.0529(8) Uani 1 1 d . .
H8 H 0.8159 0.9372 0.2138 0.064 Uiso 1 1 calc R U
C9 C 0.81958(12) 0.85820(13) 0.27136(17) 0.0439(7) Uani 1 1 d . .
C10 C 0.82652(12) 0.81036(13) 0.21316(17) 0.0421(7) Uani 1 1 d . .
C11 C 0.83058(13) 0.80745(13) 0.12859(17) 0.0456(7) Uani 1 1 d . .
H11 H 0.8296 0.8421 0.0979 0.055 Uiso 1 1 calc R U
C12 C 0.83600(12) 0.75331(15) 0.08963(16) 0.0462(7) Uani 1 1 d . .
C13 C 0.83944(12) 0.74885(15) -0.00086(16) 0.0455(7) Uani 1 1 d . .
C14 C 0.87014(14) 0.79121(14) -0.04717(18) 0.0521(8) Uani 1 1 d . .
H14 H 0.8895 0.8217 -0.0200 0.063 Uiso 1 1 calc R U
C15 C 0.87276(14) 0.78942(13) -0.13114(18) 0.0524(8) Uani 1 1 d . .
H15 H 0.8940 0.8176 -0.1604 0.063 Uiso 1 1 calc R U
C16 C 0.84266(12) 0.74437(14) -0.17072(17) 0.0443(7) Uani 1 1 d . .
C17 C 0.79960(13) 0.68508(13) -0.26370(18) 0.0460(7) Uani 1 1 d . .
C18 C 0.77783(15) 0.65975(15) -0.33509(19) 0.0563(9) Uani 1 1 d . .
H18 H 0.7877 0.6748 -0.3861 0.068 Uiso 1 1 calc R U
C19 C 0.74107(16) 0.61149(16) -0.3273(2) 0.0642(10) Uani 1 1 d . .
H19 H 0.7255 0.5941 -0.3741 0.077 Uiso 1 1 calc R U
C20 C 0.72657(15) 0.58806(14) -0.2515(2) 0.0630(9) Uani 1 1 d . .
H20 H 0.7019 0.5552 -0.2485 0.076 Uiso 1 1 calc R U
C21 C 0.74820(14) 0.61293(13) -0.18100(19) 0.0529(8) Uani 1 1 d . .
H21 H 0.7385 0.5970 -0.1304 0.063 Uiso 1 1 calc R U
C22 C 0.78479(13) 0.66220(13) -0.18628(17) 0.0434(7) Uani 1 1 d . .
C23 C 0.81220(12) 0.70057(12) -0.12676(16) 0.0417(7) Uani 1 1 d . .
C24 C 0.81120(12) 0.70311(13) -0.04196(16) 0.0457(7) Uani 1 1 d . .
H24 H 0.7915 0.6740 -0.0125 0.055 Uiso 1 1 calc R U
C25 C 0.82843(18) 0.72989(15) 0.40851(17) 0.0625(9) Uani 1 1 d . .
H25A H 0.8163 0.6909 0.3902 0.075 Uiso 1 1 calc R U
H25B H 0.8020 0.7419 0.4522 0.075 Uiso 1 1 calc R U
C26 C 0.89030(19) 0.72639(17) 0.4411(2) 0.0843(12) Uani 1 1 d . .
H26A H 0.9166 0.7140 0.3984 0.126 Uiso 1 1 calc R U
H26B H 0.8917 0.6983 0.4851 0.126 Uiso 1 1 calc R U
H26C H 0.9022 0.7646 0.4608 0.126 Uiso 1 1 calc R U
C27 C 0.85974(15) 0.77104(14) -0.31829(17) 0.0555(8) Uani 1 1 d . .
H27A H 0.8579 0.8123 -0.3019 0.067 Uiso 1 1 calc R U
H27B H 0.8360 0.7665 -0.3673 0.067 Uiso 1 1 calc R U
C28 C 0.92285(16) 0.75509(18) -0.3372(2) 0.0740(11) Uani 1 1 d . .
H28A H 0.9463 0.7588 -0.2885 0.111 Uiso 1 1 calc R U
H28B H 0.9379 0.7813 -0.3784 0.111 Uiso 1 1 calc R U
H28C H 0.9246 0.7151 -0.3566 0.111 Uiso 1 1 calc R U
N1 N 0.82289(12) 0.77120(11) 0.34136(14) 0.0512(7) Uani 1 1 d . .
N2 N 0.83503(11) 0.73455(11) -0.25384(13) 0.0484(6) Uani 1 1 d . .

loop_
_atom_site_aniso_label
_atom_site_aniso_U_11
_atom_site_aniso_U_22
_atom_site_aniso_U_33
_atom_site_aniso_U_23
_atom_site_aniso_U_13
_atom_site_aniso_U_12
C1 0.056(2) 0.0431(18) 0.056(2) -0.0033(15) -0.0008(15) 0.0021(15)
C2 0.062(2) 0.0436(18) 0.0550(19) 0.0060(15) -0.0006(16) -0.0014(15)
C3 0.0456(17) 0.0426(17) 0.0481(17) -0.0014(15) -0.0008(14) -0.0017(14)
C4 0.0379(17) 0.0448(18) 0.0549(19) -0.0023(15) 0.0017(14) -0.0020(14)
C5 0.0428(19) 0.059(2) 0.0554(19) -0.0054(16) 0.0034(15) -0.0028(16)
C6 0.046(2) 0.062(2) 0.066(2) -0.0159(19) 0.0011(16) 0.0028(17)
C7 0.051(2) 0.0458(19) 0.084(3) -0.0100(18) -0.0073(17) 0.0057(15)
C8 0.047(2) 0.0483(19) 0.064(2) 0.0022(17) -0.0083(16) 0.0034(15)
C9 0.0344(16) 0.0439(17) 0.0535(18) -0.0003(14) -0.0013(14) 0.0000(12)
C10 0.0371(16) 0.0410(17) 0.0481(17) 0.0010(14) -0.0022(13) -0.0016(13)
C11 0.0422(17) 0.0436(18) 0.0511(18) 0.0057(14) -0.0045(13) -0.0027(14)
C12 0.0408(17) 0.0483(19) 0.0495(18) -0.0012(16) -0.0023(13) -0.0023(14)
C13 0.0403(16) 0.0448(17) 0.0512(17) -0.0022(15) -0.0017(14) 0.0001(14)
C14 0.0502(19) 0.0510(19) 0.0550(19) -0.0024(15) -0.0047(16) -0.0114(15)
C15 0.0500(19) 0.0487(19) 0.058(2) 0.0039(15) 0.0000(16) -0.0114(15)
C16 0.0382(17) 0.0440(18) 0.0506(17) -0.0013(14) -0.0019(13) 0.0026(13)
C17 0.0396(17) 0.0447(18) 0.0538(19) -0.0071(15) -0.0018(14) 0.0087(14)
C18 0.057(2) 0.056(2) 0.056(2) -0.0093(15) -0.0019(16) 0.0083(17)
C19 0.063(2) 0.057(2) 0.073(3) -0.0207(19) -0.0100(18) 0.0051(19)
C20 0.057(2) 0.047(2) 0.085(2) -0.015(2) -0.0012(19) -0.0037(16)
C21 0.0481(19) 0.0447(19) 0.066(2) -0.0071(16) 0.0025(15) 0.0000(15)
C22 0.0362(16) 0.0395(17) 0.0545(19) -0.0049(14) 0.0015(14) 0.0066(13)
C23 0.0350(16) 0.0405(17) 0.0495(17) -0.0016(14) 0.0019(13) 0.0027(13)
C24 0.0396(17) 0.0446(17) 0.0529(19) 0.0013(14) 0.0045(14) -0.0003(14)
C25 0.087(3) 0.050(2) 0.0504(19) 0.0086(15) 0.0062(19) -0.0077(18)
C26 0.106(4) 0.064(3) 0.083(3) 0.011(2) -0.026(2) 0.008(2)
C27 0.062(2) 0.051(2) 0.0531(18) 0.0078(15) 0.0012(16) 0.0050(16)
C28 0.069(3) 0.074(3) 0.079(2) 0.018(2) 0.0181(18) 0.007(2)
N1 0.0612(18) 0.0435(16) 0.0491(15) 0.0028(12) 0.0022(13) -0.0026(13)
N2 0.0491(16) 0.0511(16) 0.0451(14) -0.0004(12) 0.0007(12) -0.0016(12)

loop_
_atom_type_symbol
_atom_type_description
_atom_type_scat_dispersion_real
_atom_type_scat_dispersion_imag
_atom_type_scat_source
C C 0.0033 0.0016 'International Tables Vol C Tables 4.2.6.8 and 6.1.1.4'
H H 0.0000 0.0000 'International Tables Vol C Tables 4.2.6.8 and 6.1.1.4'
N N 0.0061 0.0033 'International Tables Vol C Tables 4.2.6.8 and 6.1.1.4'

loop_
_geom_angle_atom_site_label_1
_geom_angle_atom_site_label_2
_geom_angle_atom_site_label_3
_geom_angle
C2 C1 C12 122.9(3)
C2 C1 H1 118.5
C12 C1 H1 118.5
C1 C2 C3 117.5(3)
C1 C2 H2 121.2
C3 C2 H2 121.2
N1 C3 C2 128.9(3)
N1 C3 C10 109.6(3)
C2 C3 C10 121.4(3)
N1 C4 C5 129.3(3)
N1 C4 C9 109.5(2)
C5 C4 C9 121.3(3)
C6 C5 C4 117.9(3)
C6 C5 H5 121.0
C4 C5 H5 121.0
C5 C6 C7 121.6(3)
C5 C6 H6 119.2
C7 C6 H6 119.2
C8 C7 C6 120.4(3)
C8 C7 H7 119.8
C6 C7 H7 119.8
C7 C8 C9 119.4(3)
C7 C8 H8 120.3
C9 C8 H8 120.3
C8 C9 C4 119.3(3)
C8 C9 C10 134.3(3)
C4 C9 C10 106.4(2)
C11 C10 C3 119.4(3)
C11 C10 C9 134.2(3)
C3 C10 C9 106.3(2)
C12 C11 C10 120.4(3)
C12 C11 H11 119.8
C10 C11 H11 119.8
C11 C12 C1 118.3(2)
C11 C12 C13 121.5(3)
C1 C12 C13 120.2(3)
C24 C13 C14 118.2(3)
C24 C13 C12 120.6(3)
C14 C13 C12 121.2(3)
C15 C14 C13 122.7(3)
C15 C14 H14 118.6
C13 C14 H14 118.6
C14 C15 C16 117.9(3)
C14 C15 H15 121.1
C16 C15 H15 121.1
C15 C16 N2 129.5(3)
C15 C16 C23 121.3(3)
N2 C16 C23 109.2(2)
N2 C17 C18 129.4(3)
N2 C17 C22 109.2(2)
C18 C17 C22 121.4(3)
C19 C18 C17 117.5(3)
C19 C18 H18 121.3
C17 C18 H18 121.3
C18 C19 C20 121.9(3)
C18 C19 H19 119.1
C20 C19 H19 119.1
C21 C20 C19 120.7(3)
C21 C20 H20 119.6
C19 C20 H20 119.6
C20 C21 C22 119.2(3)
C20 C21 H21 120.4
C22 C21 H21 120.4
C21 C22 C17 119.4(3)
C21 C22 C23 134.0(3)
C17 C22 C23 106.5(3)
C24 C23 C16 119.4(2)
C24 C23 C22 133.8(3)
C16 C23 C22 106.7(2)
C13 C24 C23 120.5(3)
C13 C24 H24 119.8
C23 C24 H24 119.8
N1 C25 C26 112.7(3)
N1 C25 H25A 109.1
C26 C25 H25A 109.1
N1 C25 H25B 109.1
C26 C25 H25B 109.1
H25A C25 H25B 107.8
C25 C26 H26A 109.5
C25 C26 H26B 109.5
H26A C26 H26B 109.5
C25 C26 H26C 109.5
H26A C26 H26C 109.5
H26B C26 H26C 109.5
N2 C27 C28 112.2(3)
N2 C27 H27A 109.2
C28 C27 H27A 109.2
N2 C27 H27B 109.2
C28 C27 H27B 109.2
H27A C27 H27B 107.9
C27 C28 H28A 109.5
C27 C28 H28B 109.5
H28A C28 H28B 109.5
C27 C28 H28C 109.5
H28A C28 H28C 109.5
H28B C28 H28C 109.5
C4 N1 C3 108.2(2)
C4 N1 C25 125.1(2)
C3 N1 C25 126.3(3)
C17 N2 C16 108.3(2)
C17 N2 C27 126.6(2)
C16 N2 C27 125.0(2)

loop_
_geom_bond_atom_site_label_1
_geom_bond_atom_site_label_2
_geom_bond_distance
C1 C2 1.374(4)
C1 C12 1.405(4)
C1 H1 0.9300
C2 C3 1.389(4)
C2 H2 0.9300
C3 N1 1.387(3)
C3 C10 1.402(4)
C4 N1 1.380(4)
C4 C5 1.390(4)
C4 C9 1.409(4)
C5 C6 1.368(5)
C5 H5 0.9300
C6 C7 1.393(4)
C6 H6 0.9300
C7 C8 1.378(4)
C7 H7 0.9300
C8 C9 1.385(4)
C8 H8 0.9300
C9 C10 1.450(4)
C10 C11 1.389(4)
C11 C12 1.385(4)
C11 H11 0.9300
C12 C13 1.487(4)
C13 C24 1.389(4)
C13 C14 1.405(4)
C14 C15 1.377(4)
C14 H14 0.9300
C15 C16 1.385(4)
C15 H15 0.9300
C16 N2 1.390(3)
C16 C23 1.404(4)
C17 N2 1.385(4)
C17 C18 1.392(4)
C17 C22 1.409(4)
C18 C19 1.377(5)
C18 H18 0.9300
C19 C20 1.387(4)
C19 H19 0.9300
C20 C21 1.374(4)
C20 H20 0.9300
C21 C22 1.390(4)
C21 H21 0.9300
C22 C23 1.444(4)
C23 C24 1.390(4)
C24 H24 0.9300
C25 N1 1.448(4)
C25 C26 1.499(5)
C25 H25A 0.9700
C25 H25B 0.9700
C26 H26A 0.9600
C26 H26B 0.9600
C26 H26C 0.9600
C27 N2 1.451(4)
C27 C28 1.503(5)
C27 H27A 0.9700
C27 H27B 0.9700
C28 H28A 0.9600
C28 H28B 0.9600
C28 H28C 0.9600

loop_
_geom_torsion_atom_site_label_1
_geom_torsion_atom_site_label_2
_geom_torsion_atom_site_label_3
_geom_torsion_atom_site_label_4
_geom_torsion
C12 C1 C2 C3 0.1(4)
C1 C2 C3 N1 179.3(3)
C1 C2 C3 C10 0.4(4)
N1 C4 C5 C6 -179.4(3)
C9 C4 C5 C6 0.8(4)
C4 C5 C6 C7 -0.7(5)
C5 C6 C7 C8 0.3(5)
C6 C7 C8 C9 0.0(5)
C7 C8 C9 C4 0.1(4)
C7 C8 C9 C10 -178.3(3)
N1 C4 C9 C8 179.6(3)
C5 C4 C9 C8 -0.5(4)
N1 C4 C9 C10 -1.6(3)
C5 C4 C9 C10 178.3(3)
N1 C3 C10 C11 -179.6(2)
C2 C3 C10 C11 -0.4(4)
N1 C3 C10 C9 -0.5(3)
C2 C3 C10 C9 178.6(3)
C8 C9 C10 C11 -1.3(6)
C4 C9 C10 C11 -179.9(3)
C8 C9 C10 C3 179.8(3)
C4 C9 C10 C3 1.2(3)
C3 C10 C11 C12 0.0(4)
C9 C10 C11 C12 -178.7(3)
C10 C11 C12 C1 0.4(4)
C10 C11 C12 C13 179.0(2)
C2 C1 C12 C11 -0.4(4)
C2 C1 C12 C13 -179.1(3)
C11 C12 C13 C24 -141.4(3)
C1 C12 C13 C24 37.2(4)
C11 C12 C13 C14 37.2(4)
C1 C12 C13 C14 -144.2(3)
C24 C13 C14 C15 0.7(5)
C12 C13 C14 C15 -178.0(3)
C13 C14 C15 C16 1.3(5)
C14 C15 C16 N2 175.5(3)
C14 C15 C16 C23 -2.3(5)
N2 C17 C18 C19 -177.3(3)
C22 C17 C18 C19 0.2(4)
C17 C18 C19 C20 -0.8(5)
C18 C19 C20 C21 0.7(5)
C19 C20 C21 C22 0.2(5)
C20 C21 C22 C17 -0.9(4)
C20 C21 C22 C23 176.2(3)
N2 C17 C22 C21 178.6(3)
C18 C17 C22 C21 0.7(4)
N2 C17 C22 C23 0.8(3)
C18 C17 C22 C23 -177.1(3)
C15 C16 C23 C24 1.3(4)
N2 C16 C23 C24 -176.9(2)
C15 C16 C23 C22 178.3(3)
N2 C16 C23 C22 0.1(3)
C21 C22 C23 C24 -1.5(6)
C17 C22 C23 C24 175.9(3)
C21 C22 C23 C16 -177.9(3)
C17 C22 C23 C16 -0.6(3)
C14 C13 C24 C23 -1.7(4)
C12 C13 C24 C23 177.0(2)
C16 C23 C24 C13 0.7(4)
C22 C23 C24 C13 -175.3(3)
C5 C4 N1 C3 -178.6(3)
C9 C4 N1 C3 1.3(3)
C5 C4 N1 C25 -5.5(5)
C9 C4 N1 C25 174.4(3)
C2 C3 N1 C4 -179.5(3)
C10 C3 N1 C4 -0.4(3)
C2 C3 N1 C25 7.5(5)
C10 C3 N1 C25 -173.4(3)
C26 C25 N1 C4 -79.6(4)
C26 C25 N1 C3 92.3(4)
C18 C17 N2 C16 176.9(3)
C22 C17 N2 C16 -0.8(3)
C18 C17 N2 C27 -2.3(5)
C22 C17 N2 C27 -180.0(3)
C15 C16 N2 C17 -177.6(3)
C23 C16 N2 C17 0.4(3)
C15 C16 N2 C27 1.6(5)
C23 C16 N2 C27 179.6(3)
C28 C27 N2 C17 -98.2(4)
C28 C27 N2 C16 82.8(4)
